data_7119749
loop_
_publ_author_name
'Song, Li-Cheng'
'Yang, Xi-Yue'
'Cao, Meng'
'Gao, Xiu-Yun'
'Liu, Bei-Bei'
'Zhu, Liang'
'Jiang, Feng'

_publ_section_title
;
 Dithiolato-bridged nickel-iron complexes as models for the active site of
 [NiFe]-hydrogenases.
;
_journal_issue 27
_journal_name_full 'Chemical communications (Cambridge, England)'
_journal_page_first 3818
_journal_page_last 3821
_journal_paper_doi 10.1039/c7cc00149e
_journal_volume 53
_journal_year 2017
_chemical_formula_moiety 'C63 H57 Fe N Ni O2 P4 S2, 2(B F4), C H2 Cl2'
_chemical_formula_sum 'C64 H59 B2 Cl2 F8 Fe N Ni O2 P4 S2'
_chemical_formula_weight 1421.20
_chemical_name_systematic
;
 ? 
;
_space_group_crystal_system monoclinic
_space_group_IT_number 14
_space_group_name_Hall '-P 2ybc'
_space_group_name_H-M_alt 'P 1 21/c 1'
_symmetry_space_group_name_Hall '-P 2ybc'
_symmetry_space_group_name_H-M 'P 1 21/c 1'
_atom_sites_solution_hydrogens geom
_atom_sites_solution_primary direct
_audit_creation_date 2016-04-05
_audit_creation_method
;
Olex2 1.2-beta
(compiled 2016.02.19 svn.r3266 for OlexSys, GUI svn.r5155)
;
_audit_update_record
;
2016-07-14 deposited with the CCDC.
2017-03-06 downloaded from the CCDC.
;
_cell_angle_alpha 90
_cell_angle_beta 99.06(3)
_cell_angle_gamma 90
_cell_formula_units_Z 4
_cell_length_a 12.249(2)
_cell_length_b 23.638(5)
_cell_length_c 22.255(5)
_cell_measurement_reflns_used 18154
_cell_measurement_temperature 113(2)
_cell_measurement_theta_max 27.9024
_cell_measurement_theta_min 1.7231
_cell_volume 6363(2)
_computing_cell_refinement crystalclear
_computing_data_collection crystalclear
_computing_data_reduction crystalclear
_computing_molecular_graphics 'Olex2 (Dolomanov et al., 2009)'
_computing_publication_material 'Olex2 (Dolomanov et al., 2009)'
_computing_structure_refinement 'ShelXL (Sheldrick, 2015)'
_computing_structure_solution 'ShelXS (Sheldrick, 2008)'
_diffrn_ambient_temperature 113.15
_diffrn_measured_fraction_theta_full 0.999
_diffrn_measured_fraction_theta_max 0.999
_diffrn_measurement_device_type 'rigaku saturn70 CCD'
_diffrn_measurement_method '\w scans'
_diffrn_radiation_monochromator confocal
_diffrn_radiation_type MoK\a
_diffrn_radiation_wavelength 0.71073
_diffrn_reflns_av_R_equivalents 0.0476
_diffrn_reflns_av_unetI/netI 0.0382
_diffrn_reflns_Laue_measured_fraction_full 0.999
_diffrn_reflns_Laue_measured_fraction_max 0.999
_diffrn_reflns_limit_h_max 14
_diffrn_reflns_limit_h_min -14
_diffrn_reflns_limit_k_max 28
_diffrn_reflns_limit_k_min -27
_diffrn_reflns_limit_l_max 26
_diffrn_reflns_limit_l_min -26
_diffrn_reflns_number 52118
_diffrn_reflns_point_group_measured_fraction_full 0.999
_diffrn_reflns_point_group_measured_fraction_max 0.999
_diffrn_reflns_theta_full 25.020
_diffrn_reflns_theta_max 25.020
_diffrn_reflns_theta_min 1.723
_exptl_absorpt_coefficient_mu 0.842
_exptl_absorpt_correction_T_max 0.9057
_exptl_absorpt_correction_T_min 0.8496
_exptl_absorpt_correction_type multi-scan
_exptl_absorpt_process_details crystalclear
_exptl_crystal_colour red
_exptl_crystal_colour_primary red
_exptl_crystal_density_diffrn 1.483
_exptl_crystal_density_method 'not measured'
_exptl_crystal_description prism
_exptl_crystal_F_000 2912
_exptl_crystal_size_max 0.2
_exptl_crystal_size_mid 0.18
_exptl_crystal_size_min 0.12
_refine_diff_density_max 0.879
_refine_diff_density_min -0.724
_refine_diff_density_rms 0.070
_refine_ls_extinction_method none
_refine_ls_goodness_of_fit_ref 1.062
_refine_ls_hydrogen_treatment constr
_refine_ls_matrix_type full
_refine_ls_number_parameters 779
_refine_ls_number_reflns 11233
_refine_ls_number_restraints 38
_refine_ls_restrained_S_all 1.064
_refine_ls_R_factor_all 0.0476
_refine_ls_R_factor_gt 0.0396
_refine_ls_shift/su_max 0.001
_refine_ls_shift/su_mean 0.000
_refine_ls_structure_factor_coef Fsqd
_refine_ls_weighting_details 'w=1/[\s^2^(Fo^2^)+(0.0464P)^2^+3.6519P] where P=(Fo^2^+2Fc^2^)/3'
_refine_ls_weighting_scheme calc
_refine_ls_wR_factor_gt 0.0902
_refine_ls_wR_factor_ref 0.0949
_reflns_Friedel_coverage 0.000
_reflns_number_gt 9662
_reflns_number_total 11233
_reflns_threshold_expression 'I > 2\s(I)'
_cod_data_source_file c7cc00149e2.cif
_cod_data_source_block shelxl
_cod_depositor_comments
;
The following automatic conversions were performed:

'_exptl_absorpt_correction_type' value 'MULTI-SCAN' changed to
'multi-scan' according to
/home/data/users/saulius/crontab/automatic-downloads/rss-feeds/RSC/lib/dictionaries/cif_core.dic
dictionary named 'cif_core.dic' version 2.4.2 from 2011-04-26.

Automatic conversion script
Id: cif_fix_values 4973 2017-02-22 13:04:09Z antanas 

 Adding full bibliography for 7119749--7119751.cif.
;
_cod_original_cell_volume 6364(2)
_cod_database_code 7119749
_shelx_space_group_comment
;
The symmetry employed for this shelxl refinement is uniquely defined
by the following loop, which should always be used as a source of
symmetry information in preference to the above space-group names.
They are only intended as comments.
;
_shelx_estimated_absorpt_t_max 0.906
_shelx_estimated_absorpt_t_min 0.850
_olex2_refinement_description
;
1. Others
 Fixed Uiso: H4(0.042) H5(0.061) H6(0.077) H7(0.07) H8(0.048) H10(0.029)
 H11(0.038) H12(0.041) H13(0.043) H14(0.038) H15(0.026) H16(0.025) H18(0.038)
 H19(0.039) H20(0.037) H21(0.036) H22(0.03) H24(0.047) H25(0.059) H26(0.045)
 H27(0.037) H28(0.03) H29A(0.031) H29B(0.031) H30A(0.034) H30B(0.034)
 H31A(0.029) H31B(0.029) H33(0.031) H34(0.04) H35(0.043) H36(0.044) H37(0.035)
 H39(0.027) H40(0.038) H41(0.042) H42(0.038) H43(0.028) H44A(0.022) H44B(0.022)
 H45A(0.021) H45B(0.021) H47(0.029) H48(0.036) H49(0.035) H50(0.033) H51(0.03)
 H53(0.029) H54(0.04) H55(0.042) H56(0.038) H57(0.029) H59(0.036) H60(0.05)
 H61(0.05) H62(0.041) H63(0.031) H64A(0.051) H64B(0.051) H39A(0.027)
 H40A(0.038) H41A(0.042) H42A(0.038) H43A(0.028)
 Fixed X: H4(0.3732) H5(0.285) H6(0.1179) H7(0.0341) H8(0.1221) H10(0.2388)
 H11(0.1023) H12(0.0154) H13(0.0609) H14(0.1922) H15(0.3868) H16(0.5744)
 H18(0.6955) H19(0.8068) H20(0.8545) H21(0.7874) H22(0.671) H24(0.7595)
 H25(0.8815) H26(0.8784) H27(0.7552) H28(0.6321) H29A(0.5855) H29B(0.5343)
 H30A(0.4093) H30B(0.4119) H31A(0.3133) H31B(0.2468) H33(0.2881) H34(0.1802)
 H35(0.0357) H36(-0.001) H37(0.1056) H39(0.0913) H40(-0.0099) H41(0.0402)
 H42(0.1913) H43(0.2924) H44A(0.3372) H44B(0.2651) H45A(0.587) H45B(0.5123)
 H47(0.2627) H48(0.2703) H49(0.4388) H50(0.6017) H51(0.5967) H53(0.482)
 H54(0.5441) H55(0.7194) H56(0.8287) H57(0.7666) H59(0.7892) H60(0.92)
 H61(0.8829) H62(0.7154) H63(0.5846) H64A(0.0677) H64B(-0.0075) H39A(0.0893)
 H40A(-0.0266) H41A(-0.0029) H42A(0.1369) H43A(0.2528)
 Fixed Y: H4(0.4728) H5(0.4067) H6(0.4286) H7(0.516) H8(0.5836) H10(0.5735)
 H11(0.62) H12(0.6999) H13(0.7334) H14(0.6862) H15(0.526) H16(0.5382)
 H18(0.7113) H19(0.7746) H20(0.756) H21(0.6753) H22(0.6128) H24(0.6302)
 H25(0.5765) H26(0.4782) H27(0.4331) H28(0.4863) H29A(0.7964) H29B(0.7756)
 H30A(0.8349) H30B(0.7962) H31A(0.7648) H31B(0.7812) H33(0.5826) H34(0.5025)
 H35(0.5083) H36(0.5926) H37(0.6726) H39(0.7021) H40(0.772) H41(0.8672)
 H42(0.8925) H43(0.8226) H44A(0.7658) H44B(0.716) H45A(0.7194) H45B(0.7666)
 H47(0.656) H48(0.5968) H49(0.5645) H50(0.5907) H51(0.6498) H53(0.5836)
 H54(0.4941) H55(0.4838) H56(0.5634) H57(0.6531) H59(0.682) H60(0.7467)
 H61(0.843) H62(0.8765) H63(0.8132) H64A(0.4045) H64B(0.4585) H39A(0.6815)
 H40A(0.7428) H41A(0.8408) H42A(0.8774) H43A(0.816)
 Fixed Z: H4(0.6756) H5(0.7291) H6(0.7598) H7(0.7351) H8(0.6822) H10(0.5128)
 H11(0.445) H12(0.4754) H13(0.5744) H14(0.6436) H15(0.5644) H16(0.5838)
 H18(0.7022) H19(0.6596) H20(0.5639) H21(0.5111) H22(0.5519) H24(0.7653)
 H25(0.8335) H26(0.8286) H27(0.7534) H28(0.6844) H29A(0.777) H29B(0.7102)
 H30A(0.7477) H30B(0.8067) H31A(0.6863) H31B(0.7401) H33(0.8501) H34(0.8607)
 H35(0.918) H36(0.9638) H37(0.9535) H39(0.8095) H40(0.7504) H41(0.7644)
 H42(0.8374) H43(0.8964) H44A(0.9736) H44B(0.9965) H45A(1.0247) H45B(0.986)
 H47(1.0541) H48(1.138) H49(1.1898) H50(1.155) H51(1.071) H53(0.9038)
 H54(0.9379) H55(0.9961) H56(1.0237) H57(0.9907) H59(0.8911) H60(0.8661)
 H61(0.8633) H62(0.8854) H63(0.9111) H64A(0.4316) H64B(0.44) H39A(0.8057)
 H40A(0.7423) H41A(0.7526) H42A(0.8261) H43A(0.8895)
;
_shelx_shelxl_version_number 2014/7
_olex2_submission_special_instructions 'No special instructions were received'

loop_
_space_group_symop_operation_xyz
'x, y, z'
'-x, y+1/2, -z+1/2'
'-x, -y, -z'
'x, -y-1/2, z-1/2'

loop_
_atom_site_label
_atom_site_type_symbol
_atom_site_fract_x
_atom_site_fract_y
_atom_site_fract_z
_atom_site_U_iso_or_equiv
_atom_site_adp_type
_atom_site_occupancy
_atom_site_site_symmetry_order
_atom_site_calc_flag
_atom_site_refinement_flags_posn
_atom_site_refinement_flags_adp
_atom_site_refinement_flags_occupancy
_atom_site_disorder_assembly
_atom_site_disorder_group
Ni1 Ni 0.42823(2) 0.69240(2) 0.84150(2) 0.01393(8) Uani 1 1 d . . . . .
Fe1 Fe 0.44511(3) 0.64317(2) 0.70584(2) 0.01348(9) Uani 1 1 d . . . . .
S1 S 0.55203(5) 0.69827(3) 0.77791(3) 0.01654(14) Uani 1 1 d . . . . .
S2 S 0.31159(5) 0.68741(3) 0.75304(3) 0.01689(14) Uani 1 1 d . . . . .
P1 P 0.33234(5) 0.58935(3) 0.64013(3) 0.01720(14) Uani 1 1 d . . . . .
P2 P 0.58673(5) 0.60586(3) 0.66676(3) 0.01672(14) Uani 1 1 d . . . . .
P3 P 0.29056(5) 0.69845(3) 0.89444(3) 0.01723(14) Uani 1 1 d D . . . .
P4 P 0.56236(5) 0.69579(3) 0.91975(3) 0.01545(14) Uani 1 1 d . . . . .
O1 O 0.43324(15) 0.72253(8) 0.60343(8) 0.0270(4) Uani 1 1 d . . . . .
O2 O 0.46282(15) 0.54674(8) 0.79126(8) 0.0253(4) Uani 1 1 d . . . . .
N1 N 0.42666(16) 0.69742(8) 1.00370(9) 0.0165(4) Uani 1 1 d . . . . .
C1 C 0.4373(2) 0.69373(10) 0.64451(11) 0.0179(5) Uani 1 1 d . . . . .
C2 C 0.45571(19) 0.58486(10) 0.75990(11) 0.0163(5) Uani 1 1 d . . . . .
C3 C 0.2568(2) 0.53497(12) 0.67410(12) 0.0253(6) Uani 1 1 d . . . . .
C4 C 0.3046(3) 0.48195(12) 0.68794(13) 0.0353(7) Uani 1 1 d . . . . .
H4 H 0.3732 0.4728 0.6756 0.042 Uiso 1 1 calc R . . . .
C5 C 0.2522(4) 0.44270(15) 0.71965(15) 0.0509(10) Uani 1 1 d . . . . .
H5 H 0.2850 0.4067 0.7291 0.061 Uiso 1 1 calc R . . . .
C6 C 0.1530(4) 0.45557(18) 0.73752(16) 0.0642(13) Uani 1 1 d . . . . .
H6 H 0.1179 0.4286 0.7598 0.077 Uiso 1 1 calc R . . . .
C7 C 0.1036(3) 0.5077(2) 0.72331(16) 0.0583(11) Uani 1 1 d . . . . .
H7 H 0.0341 0.5160 0.7351 0.070 Uiso 1 1 calc R . . . .
C8 C 0.1555(2) 0.54777(15) 0.69171(14) 0.0401(8) Uani 1 1 d . . . . .
H8 H 0.1221 0.5836 0.6822 0.048 Uiso 1 1 calc R . . . .
C9 C 0.2287(2) 0.62521(11) 0.58544(12) 0.0210(6) Uani 1 1 d . . . . .
C10 C 0.2022(2) 0.60566(12) 0.52583(12) 0.0243(6) Uani 1 1 d . . . . .
H10 H 0.2388 0.5735 0.5128 0.029 Uiso 1 1 calc R . . . .
C11 C 0.1216(2) 0.63370(13) 0.48543(13) 0.0320(7) Uani 1 1 d . . . . .
H11 H 0.1023 0.6200 0.4450 0.038 Uiso 1 1 calc R . . . .
C12 C 0.0697(2) 0.68093(13) 0.50345(14) 0.0344(7) Uani 1 1 d . . . . .
H12 H 0.0154 0.6999 0.4754 0.041 Uiso 1 1 calc R . . . .
C13 C 0.0964(2) 0.70063(13) 0.56200(15) 0.0358(7) Uani 1 1 d . . . . .
H13 H 0.0609 0.7334 0.5744 0.043 Uiso 1 1 calc R . . . .
C14 C 0.1749(2) 0.67272(13) 0.60299(13) 0.0314(7) Uani 1 1 d . . . . .
H14 H 0.1922 0.6862 0.6436 0.038 Uiso 1 1 calc R . . . .
C15 C 0.4189(2) 0.55100(11) 0.59563(12) 0.0218(6) Uani 1 1 d . . . . .
H15 H 0.3868 0.5260 0.5644 0.026 Uiso 1 1 calc R . . . .
C16 C 0.5279(2) 0.55807(11) 0.60694(11) 0.0207(6) Uani 1 1 d . . . . .
H16 H 0.5744 0.5382 0.5838 0.025 Uiso 1 1 calc R . . . .
C17 C 0.6735(2) 0.65497(11) 0.63206(12) 0.0204(5) Uani 1 1 d . . . . .
C18 C 0.7139(2) 0.70379(12) 0.66311(14) 0.0316(7) Uani 1 1 d . . . . .
H18 H 0.6955 0.7113 0.7022 0.038 Uiso 1 1 calc R . . . .
C19 C 0.7803(2) 0.74146(13) 0.63799(14) 0.0329(7) Uani 1 1 d . . . . .
H19 H 0.8068 0.7746 0.6596 0.039 Uiso 1 1 calc R . . . .
C20 C 0.8080(2) 0.73056(13) 0.58122(13) 0.0311(7) Uani 1 1 d . . . . .
H20 H 0.8545 0.7560 0.5639 0.037 Uiso 1 1 calc R . . . .
C21 C 0.7680(2) 0.68277(12) 0.55003(13) 0.0300(7) Uani 1 1 d . . . . .
H21 H 0.7874 0.6753 0.5111 0.036 Uiso 1 1 calc R . . . .
C22 C 0.6997(2) 0.64514(12) 0.57448(12) 0.0248(6) Uani 1 1 d . . . . .
H22 H 0.6710 0.6128 0.5519 0.030 Uiso 1 1 calc R . . . .
C23 C 0.6839(2) 0.56335(11) 0.71822(12) 0.0205(6) Uani 1 1 d . . . . .
C24 C 0.7582(2) 0.59006(13) 0.76269(14) 0.0388(8) Uani 1 1 d . . . . .
H24 H 0.7595 0.6302 0.7653 0.047 Uiso 1 1 calc R . . . .
C25 C 0.8304(3) 0.55803(15) 0.80324(16) 0.0491(9) Uani 1 1 d . . . . .
H25 H 0.8815 0.5765 0.8335 0.059 Uiso 1 1 calc R . . . .
C26 C 0.8291(2) 0.49981(14) 0.80027(14) 0.0379(8) Uani 1 1 d . . . . .
H26 H 0.8784 0.4782 0.8286 0.045 Uiso 1 1 calc R . . . .
C27 C 0.7559(2) 0.47325(13) 0.75597(13) 0.0312(7) Uani 1 1 d . . . . .
H27 H 0.7552 0.4331 0.7534 0.037 Uiso 1 1 calc R . . . .
C28 C 0.6828(2) 0.50488(11) 0.71482(12) 0.0250(6) Uani 1 1 d . . . . .
H28 H 0.6321 0.4863 0.6844 0.030 Uiso 1 1 calc R . . . .
C29 C 0.5273(2) 0.77245(11) 0.75377(12) 0.0260(6) Uani 1 1 d . . . . .
H29A H 0.5855 0.7964 0.7770 0.031 Uiso 1 1 calc R . . . .
H29B H 0.5343 0.7756 0.7102 0.031 Uiso 1 1 calc R . . . .
C30 C 0.4151(2) 0.79537(11) 0.76256(13) 0.0286(6) Uani 1 1 d . . . . .
H30A H 0.4093 0.8349 0.7477 0.034 Uiso 1 1 calc R . . . .
H30B H 0.4119 0.7962 0.8067 0.034 Uiso 1 1 calc R . . . .
C31 C 0.3146(2) 0.76261(11) 0.73087(12) 0.0240(6) Uani 1 1 d . . . . .
H31A H 0.3133 0.7648 0.6863 0.029 Uiso 1 1 calc R . . . .
H31B H 0.2468 0.7812 0.7401 0.029 Uiso 1 1 calc R . . . .
C32 C 0.2086(2) 0.63550(11) 0.90099(11) 0.0207(6) Uani 1 1 d . . . . .
C33 C 0.2295(2) 0.58479(11) 0.87338(12) 0.0256(6) Uani 1 1 d . . . . .
H33 H 0.2881 0.5826 0.8501 0.031 Uiso 1 1 calc R . . . .
C34 C 0.1655(2) 0.53717(13) 0.87958(13) 0.0333(7) Uani 1 1 d . . . . .
H34 H 0.1802 0.5025 0.8607 0.040 Uiso 1 1 calc R . . . .
C35 C 0.0796(2) 0.54067(14) 0.91359(13) 0.0357(7) Uani 1 1 d . . . . .
H35 H 0.0357 0.5083 0.9180 0.043 Uiso 1 1 calc R . . . .
C36 C 0.0579(2) 0.59060(14) 0.94072(14) 0.0364(7) Uani 1 1 d . . . . .
H36 H -0.0010 0.5926 0.9638 0.044 Uiso 1 1 calc R . . . .
C37 C 0.1213(2) 0.63807(13) 0.93471(12) 0.0291(7) Uani 1 1 d . . . . .
H37 H 0.1056 0.6726 0.9535 0.035 Uiso 1 1 calc R . . . .
C38 C 0.2013(4) 0.75580(19) 0.8585(3) 0.0177(11) Uani 0.544(5) 1 d D U P A 1
C39 C 0.1116(4) 0.74076(17) 0.8151(3) 0.0229(11) Uani 0.544(5) 1 d G U P A 1
H39 H 0.0913 0.7021 0.8095 0.027 Uiso 0.544(5) 1 calc R . P A 1
C40 C 0.0515(4) 0.7823(2) 0.7801(2) 0.0314(13) Uani 0.544(5) 1 d G U P A 1
H40 H -0.0099 0.7720 0.7504 0.038 Uiso 0.544(5) 1 calc R . P A 1
C41 C 0.0812(4) 0.8388(2) 0.7884(2) 0.0353(14) Uani 0.544(5) 1 d G U P A 1
H41 H 0.0402 0.8672 0.7644 0.042 Uiso 0.544(5) 1 calc R . P A 1
C42 C 0.1710(4) 0.85386(16) 0.8317(2) 0.0313(13) Uani 0.544(5) 1 d G U P A 1
H42 H 0.1913 0.8925 0.8374 0.038 Uiso 0.544(5) 1 calc R . P A 1
C43 C 0.2311(4) 0.8123(2) 0.8668(2) 0.0237(12) Uani 0.544(5) 1 d G U P A 1
H43 H 0.2924 0.8226 0.8964 0.028 Uiso 0.544(5) 1 calc R . P A 1
C44 C 0.3265(2) 0.72432(10) 0.97376(11) 0.0181(5) Uani 1 1 d . . . . .
H44A H 0.3372 0.7658 0.9736 0.022 Uiso 1 1 calc R . . . .
H44B H 0.2651 0.7160 0.9965 0.022 Uiso 1 1 calc R . . . .
C45 C 0.5256(2) 0.72538(10) 0.99072(11) 0.0175(5) Uani 1 1 d . . . . .
H45A H 0.5870 0.7194 1.0247 0.021 Uiso 1 1 calc R . . . .
H45B H 0.5123 0.7666 0.9860 0.021 Uiso 1 1 calc R . . . .
C46 C 0.4291(2) 0.66049(10) 1.05384(11) 0.0175(5) Uani 1 1 d . . . . .
C47 C 0.3323(2) 0.64331(11) 1.07449(12) 0.0244(6) Uani 1 1 d . . . . .
H47 H 0.2627 0.6560 1.0541 0.029 Uiso 1 1 calc R . . . .
C48 C 0.3370(2) 0.60789(11) 1.12455(13) 0.0298(7) Uani 1 1 d . . . . .
H48 H 0.2703 0.5968 1.1380 0.036 Uiso 1 1 calc R . . . .
C49 C 0.4365(2) 0.58835(11) 1.15528(12) 0.0289(7) Uani 1 1 d . . . . .
H49 H 0.4388 0.5645 1.1898 0.035 Uiso 1 1 calc R . . . .
C50 C 0.5326(2) 0.60422(12) 1.13463(12) 0.0279(6) Uani 1 1 d . . . . .
H50 H 0.6017 0.5907 1.1550 0.033 Uiso 1 1 calc R . . . .
C51 C 0.5296(2) 0.63960(11) 1.08456(12) 0.0247(6) Uani 1 1 d . . . . .
H51 H 0.5967 0.6498 1.0710 0.030 Uiso 1 1 calc R . . . .
C52 C 0.6185(2) 0.62705(11) 0.94263(11) 0.0191(5) Uani 1 1 d . . . . .
C53 C 0.5528(2) 0.57955(11) 0.92788(12) 0.0239(6) Uani 1 1 d . . . . .
H53 H 0.4820 0.5836 0.9038 0.029 Uiso 1 1 calc R . . . .
C54 C 0.5896(3) 0.52629(12) 0.94804(13) 0.0337(7) Uani 1 1 d . . . . .
H54 H 0.5441 0.4941 0.9379 0.040 Uiso 1 1 calc R . . . .
C55 C 0.6932(3) 0.52032(12) 0.98304(14) 0.0354(7) Uani 1 1 d . . . . .
H55 H 0.7194 0.4838 0.9961 0.042 Uiso 1 1 calc R . . . .
C56 C 0.7585(2) 0.56758(12) 0.99906(13) 0.0320(7) Uani 1 1 d . . . . .
H56 H 0.8287 0.5634 1.0237 0.038 Uiso 1 1 calc R . . . .
C57 C 0.7218(2) 0.62084(11) 0.97933(12) 0.0240(6) Uani 1 1 d . . . . .
H57 H 0.7666 0.6531 0.9907 0.029 Uiso 1 1 calc R . . . .
C58 C 0.6736(2) 0.74135(11) 0.90425(11) 0.0192(5) Uani 1 1 d . . . . .
C59 C 0.7739(2) 0.72137(14) 0.89034(12) 0.0302(7) Uani 1 1 d . . . . .
H59 H 0.7892 0.6820 0.8911 0.036 Uiso 1 1 calc R . . . .
C60 C 0.8513(2) 0.75999(16) 0.87531(14) 0.0417(8) Uani 1 1 d . . . . .
H60 H 0.9200 0.7467 0.8661 0.050 Uiso 1 1 calc R . . . .
C61 C 0.8294(3) 0.81716(16) 0.87363(14) 0.0421(8) Uani 1 1 d . . . . .
H61 H 0.8829 0.8430 0.8633 0.050 Uiso 1 1 calc R . . . .
C62 C 0.7305(2) 0.83710(13) 0.88677(13) 0.0340(7) Uani 1 1 d . . . . .
H62 H 0.7154 0.8765 0.8854 0.041 Uiso 1 1 calc R . . . .
C63 C 0.6530(2) 0.79933(12) 0.90202(12) 0.0262(6) Uani 1 1 d . . . . .
H63 H 0.5846 0.8132 0.9111 0.031 Uiso 1 1 calc R . . . .
F1 F 0.08353(18) 0.36442(10) 0.86173(11) 0.0699(7) Uani 1 1 d . . . . .
F2 F -0.04160(19) 0.41346(8) 0.90536(10) 0.0629(6) Uani 1 1 d . . . . .
F3 F 0.03273(15) 0.33431(7) 0.94975(8) 0.0433(4) Uani 1 1 d . . . . .
F4 F -0.08744(18) 0.32915(10) 0.86173(9) 0.0630(6) Uani 1 1 d . . . . .
B1 B -0.0029(3) 0.36050(14) 0.89403(17) 0.0331(8) Uani 1 1 d . . . . .
F5 F 0.55595(17) 0.57021(9) 0.46009(9) 0.0565(5) Uani 1 1 d . . . . .
F6 F 0.37202(17) 0.55546(8) 0.43805(10) 0.0598(6) Uani 1 1 d . . . . .
F7 F 0.46509(18) 0.59873(8) 0.37052(9) 0.0554(5) Uani 1 1 d . . . . .
F8 F 0.43906(16) 0.64444(7) 0.45763(11) 0.0597(6) Uani 1 1 d . . . . .
B2 B 0.4562(3) 0.59188(15) 0.43131(18) 0.0356(8) Uani 1 1 d . . . . .
Cl1 Cl 0.13242(7) 0.45020(4) 0.52084(4) 0.0523(2) Uani 1 1 d . . . . .
Cl2 Cl 0.14152(7) 0.48423(4) 0.39629(5) 0.0572(3) Uani 1 1 d . . . . .
C64 C 0.0696(3) 0.44473(14) 0.44413(15) 0.0423(8) Uani 1 1 d . . . . .
H64A H 0.0677 0.4045 0.4316 0.051 Uiso 1 1 calc R . . . .
H64B H -0.0075 0.4585 0.4400 0.051 Uiso 1 1 calc R . . . .
C38A C 0.1820(5) 0.7430(2) 0.8535(4) 0.0177(11) Uani 0.456(5) 1 d D . P A 2
C39A C 0.0990(6) 0.7212(2) 0.8098(4) 0.0229(11) Uani 0.456(5) 1 d G . P A 2
H39A H 0.0893 0.6815 0.8057 0.027 Uiso 0.456(5) 1 calc R . P A 2
C40A C 0.0301(5) 0.7577(3) 0.7722(3) 0.0314(13) Uani 0.456(5) 1 d G . P A 2
H40A H -0.0266 0.7428 0.7423 0.038 Uiso 0.456(5) 1 calc R . P A 2
C41A C 0.0442(5) 0.8159(2) 0.7783(3) 0.0353(14) Uani 0.456(5) 1 d G . P A 2
H41A H -0.0029 0.8408 0.7526 0.042 Uiso 0.456(5) 1 calc R . P A 2
C42A C 0.1272(5) 0.8376(2) 0.8220(3) 0.0313(13) Uani 0.456(5) 1 d G . P A 2
H42A H 0.1369 0.8774 0.8261 0.038 Uiso 0.456(5) 1 calc R . P A 2
C43A C 0.1961(5) 0.8012(3) 0.8596(3) 0.0237(12) Uani 0.456(5) 1 d G . P A 2
H43A H 0.2528 0.8160 0.8895 0.028 Uiso 0.456(5) 1 calc R . P A 2

loop_
_atom_site_aniso_label
_atom_site_aniso_U_11
_atom_site_aniso_U_22
_atom_site_aniso_U_33
_atom_site_aniso_U_23
_atom_site_aniso_U_13
_atom_site_aniso_U_12
Ni1 0.01540(16) 0.01618(17) 0.01067(17) 0.00059(12) 0.00342(12) 0.00232(12)
Fe1 0.01440(18) 0.01489(18) 0.01135(18) -0.00043(14) 0.00261(13) 0.00127(13)
S1 0.0188(3) 0.0191(3) 0.0124(3) -0.0026(2) 0.0048(2) -0.0030(2)
S2 0.0171(3) 0.0211(3) 0.0128(3) 0.0010(2) 0.0033(2) 0.0047(2)
P1 0.0157(3) 0.0200(3) 0.0155(3) -0.0018(3) 0.0012(3) -0.0005(2)
P2 0.0151(3) 0.0197(3) 0.0156(3) -0.0034(3) 0.0035(3) 0.0010(2)
P3 0.0172(3) 0.0224(3) 0.0126(3) 0.0016(3) 0.0041(3) 0.0057(3)
P4 0.0166(3) 0.0176(3) 0.0125(3) 0.0006(3) 0.0033(2) 0.0005(2)
O1 0.0371(11) 0.0267(10) 0.0182(10) 0.0068(9) 0.0069(8) 0.0017(8)
O2 0.0354(11) 0.0199(10) 0.0205(10) 0.0041(8) 0.0042(8) 0.0030(8)
N1 0.0190(11) 0.0184(11) 0.0126(11) 0.0029(9) 0.0037(8) -0.0007(8)
C1 0.0187(13) 0.0204(13) 0.0147(14) -0.0054(11) 0.0034(10) 0.0006(10)
C2 0.0131(12) 0.0189(13) 0.0170(13) -0.0058(11) 0.0029(10) 0.0004(10)
C3 0.0268(15) 0.0322(16) 0.0157(14) -0.0042(12) -0.0004(11) -0.0123(12)
C4 0.053(2) 0.0275(16) 0.0242(16) -0.0042(13) 0.0016(14) -0.0132(14)
C5 0.090(3) 0.0343(19) 0.0273(18) -0.0018(15) 0.0063(18) -0.0270(19)
C6 0.100(3) 0.061(3) 0.034(2) -0.0081(19) 0.015(2) -0.060(3)
C7 0.048(2) 0.093(3) 0.038(2) -0.005(2) 0.0175(17) -0.035(2)
C8 0.0310(17) 0.059(2) 0.0310(17) 0.0006(15) 0.0064(14) -0.0128(15)
C9 0.0137(12) 0.0285(14) 0.0202(14) 0.0011(11) 0.0007(10) -0.0019(10)
C10 0.0208(13) 0.0335(16) 0.0195(14) 0.0000(12) 0.0059(11) -0.0039(11)
C11 0.0266(15) 0.0494(19) 0.0181(15) 0.0069(13) -0.0025(12) -0.0085(13)
C12 0.0229(15) 0.0427(18) 0.0338(18) 0.0160(14) -0.0070(13) -0.0026(13)
C13 0.0258(15) 0.0362(17) 0.0429(19) 0.0003(14) -0.0026(14) 0.0080(13)
C14 0.0253(15) 0.0382(17) 0.0276(16) -0.0080(13) -0.0056(12) 0.0070(12)
C15 0.0269(14) 0.0183(13) 0.0198(14) -0.0028(11) 0.0024(11) 0.0024(11)
C16 0.0243(14) 0.0210(13) 0.0170(13) -0.0039(11) 0.0033(11) 0.0049(11)
C17 0.0175(13) 0.0236(14) 0.0202(14) 0.0006(11) 0.0032(10) 0.0013(10)
C18 0.0293(15) 0.0369(17) 0.0319(17) -0.0089(13) 0.0148(13) -0.0100(13)
C19 0.0260(15) 0.0347(17) 0.0396(18) -0.0023(14) 0.0103(13) -0.0075(12)
C20 0.0201(14) 0.0393(17) 0.0348(17) 0.0129(14) 0.0070(12) -0.0006(12)
C21 0.0315(16) 0.0390(17) 0.0212(15) 0.0082(13) 0.0100(12) 0.0041(13)
C22 0.0262(14) 0.0283(15) 0.0189(14) 0.0001(12) 0.0006(11) 0.0023(11)
C23 0.0162(13) 0.0271(14) 0.0195(14) -0.0024(11) 0.0072(10) 0.0041(10)
C24 0.0331(17) 0.0334(17) 0.043(2) -0.0068(14) -0.0142(14) 0.0073(13)
C25 0.0391(19) 0.049(2) 0.050(2) -0.0031(17) -0.0210(16) 0.0064(16)
C26 0.0291(16) 0.048(2) 0.0351(18) 0.0111(15) 0.0003(14) 0.0128(14)
C27 0.0376(17) 0.0297(16) 0.0286(16) 0.0090(13) 0.0127(13) 0.0059(13)
C28 0.0273(14) 0.0272(15) 0.0215(15) 0.0038(12) 0.0073(12) -0.0014(11)
C29 0.0421(17) 0.0167(13) 0.0200(14) 0.0001(11) 0.0079(12) -0.0084(12)
C30 0.0505(18) 0.0151(13) 0.0218(15) 0.0008(11) 0.0111(13) 0.0050(12)
C31 0.0361(16) 0.0211(14) 0.0161(14) 0.0046(11) 0.0083(12) 0.0129(11)
C32 0.0155(12) 0.0303(15) 0.0149(13) 0.0017(11) -0.0019(10) -0.0012(10)
C33 0.0231(14) 0.0317(16) 0.0210(15) 0.0014(12) 0.0000(11) 0.0024(11)
C34 0.0342(16) 0.0306(16) 0.0301(17) 0.0020(13) -0.0110(13) -0.0013(13)
C35 0.0256(15) 0.0449(19) 0.0317(17) 0.0127(15) -0.0105(13) -0.0124(13)
C36 0.0187(14) 0.060(2) 0.0300(17) 0.0042(15) 0.0007(12) -0.0087(14)
C37 0.0185(14) 0.0464(18) 0.0221(15) -0.0048(13) 0.0029(11) -0.0025(12)
C38 0.018(2) 0.022(2) 0.0144(16) -0.0003(19) 0.0070(15) 0.0029(19)
C39 0.0192(18) 0.031(3) 0.0193(18) -0.001(2) 0.0051(14) 0.004(2)
C40 0.025(2) 0.046(4) 0.023(2) 0.004(3) 0.0039(17) 0.012(2)
C41 0.036(3) 0.043(3) 0.030(2) 0.011(3) 0.013(2) 0.021(2)
C42 0.045(3) 0.022(3) 0.030(2) 0.003(2) 0.016(3) 0.011(2)
C43 0.030(3) 0.024(2) 0.0189(19) 0.0005(17) 0.010(2) 0.004(2)
C44 0.0233(13) 0.0183(13) 0.0139(13) -0.0004(10) 0.0068(10) 0.0028(10)
C45 0.0220(13) 0.0175(13) 0.0137(13) -0.0009(10) 0.0052(10) -0.0023(10)
C46 0.0283(14) 0.0151(12) 0.0101(12) -0.0018(10) 0.0055(10) -0.0029(10)
C47 0.0257(14) 0.0258(14) 0.0221(15) 0.0022(12) 0.0051(11) -0.0032(11)
C48 0.0380(17) 0.0256(15) 0.0279(16) 0.0064(12) 0.0122(13) -0.0045(12)
C49 0.0501(18) 0.0188(14) 0.0188(15) 0.0075(11) 0.0088(13) 0.0026(12)
C50 0.0348(16) 0.0282(15) 0.0200(15) 0.0036(12) 0.0025(12) 0.0065(12)
C51 0.0266(14) 0.0275(15) 0.0198(14) 0.0010(12) 0.0031(11) 0.0009(11)
C52 0.0219(13) 0.0219(13) 0.0134(13) -0.0012(11) 0.0027(10) 0.0046(10)
C53 0.0272(14) 0.0232(14) 0.0194(14) -0.0018(11) -0.0027(11) 0.0013(11)
C54 0.0444(18) 0.0200(14) 0.0332(17) -0.0033(13) -0.0042(14) -0.0026(13)
C55 0.0446(18) 0.0233(15) 0.0337(18) 0.0018(13) -0.0073(14) 0.0071(13)
C56 0.0288(15) 0.0324(16) 0.0312(17) 0.0034(13) -0.0064(13) 0.0088(12)
C57 0.0238(14) 0.0251(14) 0.0211(14) -0.0006(12) -0.0024(11) -0.0013(11)
C58 0.0189(13) 0.0282(15) 0.0102(12) 0.0005(11) 0.0014(10) -0.0055(10)
C59 0.0230(14) 0.0465(18) 0.0213(15) 0.0075(13) 0.0040(12) 0.0026(13)
C60 0.0167(14) 0.076(3) 0.0328(18) 0.0129(17) 0.0056(13) -0.0027(15)
C61 0.0336(18) 0.063(2) 0.0279(18) 0.0166(16) -0.0012(14) -0.0243(16)
C62 0.0400(18) 0.0356(17) 0.0252(16) 0.0071(13) 0.0017(13) -0.0165(14)
C63 0.0295(15) 0.0301(15) 0.0191(14) 0.0036(12) 0.0039(12) -0.0055(12)
F1 0.0525(13) 0.0837(17) 0.0786(17) 0.0171(13) 0.0263(12) -0.0004(12)
F2 0.0867(16) 0.0319(11) 0.0655(14) 0.0088(10) -0.0020(12) 0.0212(10)
F3 0.0505(11) 0.0329(10) 0.0425(11) 0.0022(8) -0.0051(9) 0.0116(8)
F4 0.0623(14) 0.0757(15) 0.0461(13) -0.0121(11) -0.0061(10) -0.0264(12)
B1 0.0326(19) 0.0272(18) 0.037(2) 0.0004(15) -0.0004(15) 0.0000(14)
F5 0.0613(13) 0.0546(13) 0.0489(13) -0.0177(10) -0.0064(10) 0.0058(10)
F6 0.0571(13) 0.0417(11) 0.0913(16) -0.0321(11) 0.0445(12) -0.0210(9)
F7 0.0831(15) 0.0435(12) 0.0380(12) 0.0010(9) 0.0042(10) -0.0179(10)
F8 0.0524(12) 0.0282(10) 0.1033(18) -0.0312(11) 0.0273(12) -0.0071(9)
B2 0.037(2) 0.0278(18) 0.046(2) -0.0153(16) 0.0176(17) -0.0074(15)
Cl1 0.0504(5) 0.0448(5) 0.0587(6) 0.0030(4) -0.0008(4) 0.0010(4)
Cl2 0.0446(5) 0.0564(6) 0.0751(7) 0.0161(5) 0.0231(5) -0.0027(4)
C64 0.0327(17) 0.0440(19) 0.051(2) -0.0013(16) 0.0096(15) -0.0063(14)
C38A 0.018(2) 0.022(2) 0.0144(16) -0.0003(19) 0.0070(15) 0.0029(19)
C39A 0.0192(18) 0.031(3) 0.0193(18) -0.001(2) 0.0051(14) 0.004(2)
C40A 0.025(2) 0.046(4) 0.023(2) 0.004(3) 0.0039(17) 0.012(2)
C41A 0.036(3) 0.043(3) 0.030(2) 0.011(3) 0.013(2) 0.021(2)
C42A 0.045(3) 0.022(3) 0.030(2) 0.003(2) 0.016(3) 0.011(2)
C43A 0.030(3) 0.024(2) 0.0189(19) 0.0005(17) 0.010(2) 0.004(2)

loop_
_atom_type_symbol
_atom_type_description
_atom_type_scat_dispersion_real
_atom_type_scat_dispersion_imag
_atom_type_scat_source
C C 0.0033 0.0016 'International Tables Vol C Tables 4.2.6.8 and 6.1.1.4'
H H 0.0000 0.0000 'International Tables Vol C Tables 4.2.6.8 and 6.1.1.4'
B B 0.0013 0.0007 'International Tables Vol C Tables 4.2.6.8 and 6.1.1.4'
N N 0.0061 0.0033 'International Tables Vol C Tables 4.2.6.8 and 6.1.1.4'
O O 0.0106 0.0060 'International Tables Vol C Tables 4.2.6.8 and 6.1.1.4'
F F 0.0171 0.0103 'International Tables Vol C Tables 4.2.6.8 and 6.1.1.4'
P P 0.1023 0.0942 'International Tables Vol C Tables 4.2.6.8 and 6.1.1.4'
S S 0.1246 0.1234 'International Tables Vol C Tables 4.2.6.8 and 6.1.1.4'
Cl Cl 0.1484 0.1585 'International Tables Vol C Tables 4.2.6.8 and 6.1.1.4'
Fe Fe 0.3463 0.8444 'International Tables Vol C Tables 4.2.6.8 and 6.1.1.4'
Ni Ni 0.3393 1.1124 'International Tables Vol C Tables 4.2.6.8 and 6.1.1.4'

loop_
_geom_angle_atom_site_label_1
_geom_angle_atom_site_label_2
_geom_angle_atom_site_label_3
_geom_angle
S1 Ni1 S2 81.35(3)
P3 Ni1 S1 169.97(3)
P3 Ni1 S2 92.13(3)
P4 Ni1 S1 90.14(3)
P4 Ni1 S2 171.36(3)
P4 Ni1 P3 96.50(3)
S1 Fe1 S2 78.17(3)
P1 Fe1 S1 176.01(3)
P1 Fe1 S2 98.32(3)
P2 Fe1 S1 95.89(3)
P2 Fe1 S2 174.06(3)
P2 Fe1 P1 87.62(3)
C1 Fe1 S1 96.24(8)
C1 Fe1 S2 94.97(8)
C1 Fe1 P1 85.91(8)
C1 Fe1 P2 85.36(8)
C1 Fe1 C2 172.09(11)
C2 Fe1 S1 89.68(8)
C2 Fe1 S2 91.37(8)
C2 Fe1 P1 88.50(8)
C2 Fe1 P2 88.83(8)
Ni1 S1 Fe1 92.16(3)
C29 S1 Ni1 98.43(9)
C29 S1 Fe1 106.55(9)
Ni1 S2 Fe1 91.37(3)
C31 S2 Ni1 98.44(9)
C31 S2 Fe1 105.48(8)
C3 P1 Fe1 115.59(9)
C3 P1 C9 105.06(12)
C9 P1 Fe1 117.66(9)
C15 P1 Fe1 106.74(9)
C15 P1 C3 104.76(13)
C15 P1 C9 105.94(12)
C16 P2 Fe1 106.79(9)
C16 P2 C17 106.08(12)
C16 P2 C23 105.31(12)
C17 P2 Fe1 116.88(9)
C23 P2 Fe1 116.30(8)
C23 P2 C17 104.51(12)
C32 P3 Ni1 117.95(9)
C32 P3 C38 109.90(19)
C32 P3 C44 104.21(12)
C32 P3 C38A 98.3(2)
C38 P3 Ni1 105.4(2)
C38 P3 C44 101.9(2)
C44 P3 Ni1 116.25(8)
C38A P3 Ni1 109.2(3)
C38A P3 C44 109.3(3)
C45 P4 Ni1 116.01(8)
C52 P4 Ni1 113.23(9)
C52 P4 C45 103.48(11)
C52 P4 C58 108.88(12)
C58 P4 Ni1 111.18(8)
C58 P4 C45 103.28(11)
C44 N1 C45 112.49(19)
C46 N1 C44 123.1(2)
C46 N1 C45 121.6(2)
O1 C1 Fe1 175.4(2)
O2 C2 Fe1 176.6(2)
C4 C3 P1 120.2(2)
C8 C3 P1 119.9(2)
C8 C3 C4 119.6(3)
C3 C4 H4 119.9
C5 C4 C3 120.1(3)
C5 C4 H4 119.9
C4 C5 H5 119.9
C6 C5 C4 120.2(4)
C6 C5 H5 119.9
C5 C6 H6 119.8
C5 C6 C7 120.4(3)
C7 C6 H6 119.8
C6 C7 H7 119.9
C6 C7 C8 120.1(4)
C8 C7 H7 119.9
C3 C8 C7 119.5(3)
C3 C8 H8 120.2
C7 C8 H8 120.2
C10 C9 P1 120.9(2)
C14 C9 P1 120.0(2)
C14 C9 C10 119.1(2)
C9 C10 H10 120.3
C9 C10 C11 119.4(3)
C11 C10 H10 120.3
C10 C11 H11 119.6
C12 C11 C10 120.7(3)
C12 C11 H11 119.6
C11 C12 H12 120.0
C13 C12 C11 120.0(3)
C13 C12 H12 120.0
C12 C13 H13 120.0
C12 C13 C14 120.0(3)
C14 C13 H13 120.0
C9 C14 H14 119.6
C13 C14 C9 120.8(3)
C13 C14 H14 119.6
P1 C15 H15 120.3
C16 C15 P1 119.5(2)
C16 C15 H15 120.3
P2 C16 H16 120.3
C15 C16 P2 119.34(19)
C15 C16 H16 120.3
C18 C17 P2 120.1(2)
C22 C17 P2 121.2(2)
C22 C17 C18 118.7(2)
C17 C18 H18 119.4
C19 C18 C17 121.2(3)
C19 C18 H18 119.4
C18 C19 H19 120.2
C20 C19 C18 119.6(3)
C20 C19 H19 120.2
C19 C20 H20 120.2
C21 C20 C19 119.7(3)
C21 C20 H20 120.2
C20 C21 H21 119.4
C20 C21 C22 121.1(3)
C22 C21 H21 119.4
C17 C22 C21 119.7(3)
C17 C22 H22 120.2
C21 C22 H22 120.2
C24 C23 P2 119.2(2)
C28 C23 P2 121.1(2)
C28 C23 C24 119.6(3)
C23 C24 H24 120.1
C25 C24 C23 119.7(3)
C25 C24 H24 120.1
C24 C25 H25 119.5
C26 C25 C24 120.9(3)
C26 C25 H25 119.5
C25 C26 H26 120.3
C27 C26 C25 119.4(3)
C27 C26 H26 120.3
C26 C27 H27 119.8
C26 C27 C28 120.3(3)
C28 C27 H27 119.8
C23 C28 C27 120.0(3)
C23 C28 H28 120.0
C27 C28 H28 120.0
S1 C29 H29A 108.7
S1 C29 H29B 108.7
H29A C29 H29B 107.6
C30 C29 S1 114.35(18)
C30 C29 H29A 108.7
C30 C29 H29B 108.7
C29 C30 H30A 108.3
C29 C30 H30B 108.3
C29 C30 C31 116.0(2)
H30A C30 H30B 107.4
C31 C30 H30A 108.3
C31 C30 H30B 108.3
S2 C31 H31A 108.7
S2 C31 H31B 108.7
C30 C31 S2 114.38(18)
C30 C31 H31A 108.7
C30 C31 H31B 108.7
H31A C31 H31B 107.6
C33 C32 P3 121.95(19)
C33 C32 C37 118.9(3)
C37 C32 P3 119.1(2)
C32 C33 H33 119.7
C32 C33 C34 120.5(3)
C34 C33 H33 119.7
C33 C34 H34 120.3
C33 C34 C35 119.5(3)
C35 C34 H34 120.3
C34 C35 H35 119.8
C36 C35 C34 120.4(3)
C36 C35 H35 119.8
C35 C36 H36 119.8
C35 C36 C37 120.4(3)
C37 C36 H36 119.8
C32 C37 H37 119.9
C36 C37 C32 120.3(3)
C36 C37 H37 119.9
C39 C38 P3 117.6(3)
C39 C38 C43 120.0
C43 C38 P3 121.6(3)
C38 C39 H39 120.0
C38 C39 C40 120.0
C40 C39 H39 120.0
C39 C40 H40 120.0
C41 C40 C39 120.0
C41 C40 H40 120.0
C40 C41 H41 120.0
C42 C41 C40 120.0
C42 C41 H41 120.0
C41 C42 H42 120.0
C43 C42 C41 120.0
C43 C42 H42 120.0
C38 C43 H43 120.0
C42 C43 C38 120.0
C42 C43 H43 120.0
P3 C44 H44A 109.6
P3 C44 H44B 109.6
N1 C44 P3 110.50(16)
N1 C44 H44A 109.6
N1 C44 H44B 109.6
H44A C44 H44B 108.1
P4 C45 H45A 109.9
P4 C45 H45B 109.9
N1 C45 P4 108.79(16)
N1 C45 H45A 109.9
N1 C45 H45B 109.9
H45A C45 H45B 108.3
C47 C46 N1 121.7(2)
C47 C46 C51 117.6(2)
C51 C46 N1 120.7(2)
C46 C47 H47 119.7
C48 C47 C46 120.6(3)
C48 C47 H47 119.7
C47 C48 H48 119.3
C49 C48 C47 121.4(3)
C49 C48 H48 119.3
C48 C49 H49 120.8
C48 C49 C50 118.5(3)
C50 C49 H49 120.8
C49 C50 H50 119.5
C49 C50 C51 120.9(3)
C51 C50 H50 119.5
C46 C51 H51 119.5
C50 C51 C46 120.9(3)
C50 C51 H51 119.5
C53 C52 P4 118.60(19)
C53 C52 C57 119.3(2)
C57 C52 P4 121.8(2)
C52 C53 H53 119.7
C54 C53 C52 120.6(3)
C54 C53 H53 119.7
C53 C54 H54 120.1
C55 C54 C53 119.7(3)
C55 C54 H54 120.1
C54 C55 H55 119.9
C54 C55 C56 120.1(3)
C56 C55 H55 119.9
C55 C56 H56 119.8
C57 C56 C55 120.4(3)
C57 C56 H56 119.8
C52 C57 H57 120.1
C56 C57 C52 119.9(3)
C56 C57 H57 120.1
C59 C58 P4 123.8(2)
C63 C58 P4 116.99(19)
C63 C58 C59 119.1(2)
C58 C59 H59 120.4
C58 C59 C60 119.2(3)
C60 C59 H59 120.4
C59 C60 H60 119.6
C61 C60 C59 120.8(3)
C61 C60 H60 119.6
C60 C61 H61 119.8
C62 C61 C60 120.4(3)
C62 C61 H61 119.8
C61 C62 H62 120.2
C61 C62 C63 119.5(3)
C63 C62 H62 120.2
C58 C63 H63 119.5
C62 C63 C58 121.1(3)
C62 C63 H63 119.5
F1 B1 F2 110.5(3)
F1 B1 F3 109.7(3)
F1 B1 F4 109.9(3)
F2 B1 F3 108.0(3)
F2 B1 F4 109.4(3)
F4 B1 F3 109.2(3)
F5 B2 F8 108.2(3)
F6 B2 F5 110.0(3)
F6 B2 F7 110.9(3)
F6 B2 F8 110.3(3)
F7 B2 F5 107.2(3)
F7 B2 F8 110.2(3)
Cl1 C64 H64A 109.4
Cl1 C64 H64B 109.4
Cl2 C64 Cl1 111.38(17)
Cl2 C64 H64A 109.4
Cl2 C64 H64B 109.4
H64A C64 H64B 108.0
C39A C38A P3 122.1(4)
C39A C38A C43A 120.0
C43A C38A P3 116.9(3)
C38A C39A H39A 120.0
C38A C39A C40A 120.0
C40A C39A H39A 120.0
C39A C40A H40A 120.0
C41A C40A C39A 120.0
C41A C40A H40A 120.0
C40A C41A H41A 120.0
C40A C41A C42A 120.0
C42A C41A H41A 120.0
C41A C42A H42A 120.0
C41A C42A C43A 120.0
C43A C42A H42A 120.0
C38A C43A H43A 120.0
C42A C43A C38A 120.0
C42A C43A H43A 120.0

loop_
_geom_bond_atom_site_label_1
_geom_bond_atom_site_label_2
_geom_bond_distance
Ni1 S1 2.2356(9)
Ni1 S2 2.2462(10)
Ni1 P3 2.2086(9)
Ni1 P4 2.1993(10)
Fe1 S1 2.3069(9)
Fe1 S2 2.3265(8)
Fe1 P1 2.2426(9)
Fe1 P2 2.2403(8)
Fe1 C1 1.805(3)
Fe1 C2 1.821(3)
S1 C29 1.845(3)
S2 C31 1.847(3)
P1 C3 1.817(3)
P1 C9 1.823(3)
P1 C15 1.805(3)
P2 C16 1.807(3)
P2 C17 1.825(3)
P2 C23 1.819(3)
P3 C32 1.814(3)
P3 C38 1.843(3)
P3 C44 1.855(3)
P3 C38A 1.824(4)
P4 C45 1.847(2)
P4 C52 1.806(3)
P4 C58 1.812(2)
O1 C1 1.135(3)
O2 C2 1.135(3)
N1 C44 1.448(3)
N1 C45 1.449(3)
N1 C46 1.413(3)
C3 C4 1.397(4)
C3 C8 1.392(4)
C4 H4 0.9500
C4 C5 1.383(4)
C5 H5 0.9500
C5 C6 1.371(6)
C6 H6 0.9500
C6 C7 1.387(6)
C7 H7 0.9500
C7 C8 1.392(5)
C8 H8 0.9500
C9 C10 1.394(4)
C9 C14 1.389(4)
C10 H10 0.9500
C10 C11 1.394(4)
C11 H11 0.9500
C11 C12 1.375(4)
C12 H12 0.9500
C12 C13 1.374(4)
C13 H13 0.9500
C13 C14 1.385(4)
C14 H14 0.9500
C15 H15 0.9500
C15 C16 1.330(4)
C16 H16 0.9500
C17 C18 1.395(4)
C17 C22 1.389(4)
C18 H18 0.9500
C18 C19 1.382(4)
C19 H19 0.9500
C19 C20 1.383(4)
C20 H20 0.9500
C20 C21 1.375(4)
C21 H21 0.9500
C21 C22 1.390(4)
C22 H22 0.9500
C23 C24 1.386(4)
C23 C28 1.384(4)
C24 H24 0.9500
C24 C25 1.385(4)
C25 H25 0.9500
C25 C26 1.378(5)
C26 H26 0.9500
C26 C27 1.375(4)
C27 H27 0.9500
C27 C28 1.393(4)
C28 H28 0.9500
C29 H29A 0.9900
C29 H29B 0.9900
C29 C30 1.518(4)
C30 H30A 0.9900
C30 H30B 0.9900
C30 C31 1.529(4)
C31 H31A 0.9900
C31 H31B 0.9900
C32 C33 1.389(4)
C32 C37 1.401(4)
C33 H33 0.9500
C33 C34 1.392(4)
C34 H34 0.9500
C34 C35 1.392(4)
C35 H35 0.9500
C35 C36 1.370(5)
C36 H36 0.9500
C36 C37 1.383(4)
C37 H37 0.9500
C38 C39 1.3900
C38 C43 1.3900
C39 H39 0.9500
C39 C40 1.3900
C40 H40 0.9500
C40 C41 1.3900
C41 H41 0.9500
C41 C42 1.3900
C42 H42 0.9500
C42 C43 1.3900
C43 H43 0.9500
C44 H44A 0.9900
C44 H44B 0.9900
C45 H45A 0.9900
C45 H45B 0.9900
C46 C47 1.398(4)
C46 C51 1.400(4)
C47 H47 0.9500
C47 C48 1.388(4)
C48 H48 0.9500
C48 C49 1.380(4)
C49 H49 0.9500
C49 C50 1.381(4)
C50 H50 0.9500
C50 C51 1.389(4)
C51 H51 0.9500
C52 C53 1.391(4)
C52 C57 1.401(4)
C53 H53 0.9500
C53 C54 1.388(4)
C54 H54 0.9500
C54 C55 1.387(4)
C55 H55 0.9500
C55 C56 1.388(4)
C56 H56 0.9500
C56 C57 1.385(4)
C57 H57 0.9500
C58 C59 1.395(4)
C58 C63 1.393(4)
C59 H59 0.9500
C59 C60 1.395(4)
C60 H60 0.9500
C60 C61 1.377(5)
C61 H61 0.9500
C61 C62 1.373(5)
C62 H62 0.9500
C62 C63 1.384(4)
C63 H63 0.9500
F1 B1 1.373(4)
F2 B1 1.376(4)
F3 B1 1.393(4)
F4 B1 1.380(4)
F5 B2 1.386(4)
F6 B2 1.369(4)
F7 B2 1.384(4)
F8 B2 1.403(4)
Cl1 C64 1.763(3)
Cl2 C64 1.754(3)
C64 H64A 0.9900
C64 H64B 0.9900
C38A C39A 1.3900
C38A C43A 1.3900
C39A H39A 0.9500
C39A C40A 1.3900
C40A H40A 0.9500
C40A C41A 1.3900
C41A H41A 0.9500
C41A C42A 1.3900
C42A H42A 0.9500
C42A C43A 1.3900
C43A H43A 0.9500

loop_
_geom_torsion_atom_site_label_1
_geom_torsion_atom_site_label_2
_geom_torsion_atom_site_label_3
_geom_torsion_atom_site_label_4
_geom_torsion
Ni1 S1 C29 C30 -21.6(2)
Ni1 S2 C31 C30 20.11(19)
Ni1 P3 C32 C33 -0.7(2)
Ni1 P3 C32 C37 179.52(18)
Ni1 P3 C38 C39 95.2(3)
Ni1 P3 C38 C43 -75.0(4)
Ni1 P3 C44 N1 -44.36(19)
Ni1 P3 C38A C39A 87.4(4)
Ni1 P3 C38A C43A -81.3(4)
Ni1 P4 C45 N1 50.27(18)
Ni1 P4 C52 C53 -23.8(2)
Ni1 P4 C52 C57 162.10(18)
Ni1 P4 C58 C59 -103.8(2)
Ni1 P4 C58 C63 71.4(2)
Fe1 S1 C29 C30 73.2(2)
Fe1 S2 C31 C30 -73.69(19)
Fe1 P1 C3 C4 -86.6(2)
Fe1 P1 C3 C8 87.3(2)
Fe1 P1 C9 C10 141.80(19)
Fe1 P1 C9 C14 -38.2(2)
Fe1 P1 C15 C16 1.0(2)
Fe1 P2 C16 C15 -1.2(2)
Fe1 P2 C17 C18 48.8(2)
Fe1 P2 C17 C22 -130.50(19)
Fe1 P2 C23 C24 -74.3(2)
Fe1 P2 C23 C28 103.8(2)
S1 C29 C30 C31 -57.1(3)
P1 C3 C4 C5 173.1(2)
P1 C3 C8 C7 -173.4(2)
P1 C9 C10 C11 179.2(2)
P1 C9 C14 C13 179.7(2)
P1 C15 C16 P2 0.1(3)
P2 C17 C18 C19 179.6(2)
P2 C17 C22 C21 -178.6(2)
P2 C23 C24 C25 178.1(3)
P2 C23 C28 C27 -178.1(2)
P3 C32 C33 C34 179.6(2)
P3 C32 C37 C36 -179.6(2)
P3 C38 C39 C40 -170.3(5)
P3 C38 C43 C42 169.9(5)
P3 C38A C39A C40A -168.4(7)
P3 C38A C43A C42A 169.0(6)
P4 C52 C53 C54 -175.6(2)
P4 C52 C57 C56 175.8(2)
P4 C58 C59 C60 175.9(2)
P4 C58 C63 C62 -176.0(2)
N1 C46 C47 C48 -178.7(2)
N1 C46 C51 C50 178.7(2)
C3 P1 C9 C10 -88.0(2)
C3 P1 C9 C14 92.1(2)
C3 P1 C15 C16 -122.1(2)
C3 C4 C5 C6 0.1(5)
C4 C3 C8 C7 0.5(4)
C4 C5 C6 C7 0.9(5)
C5 C6 C7 C8 -1.2(5)
C6 C7 C8 C3 0.5(5)
C8 C3 C4 C5 -0.8(4)
C9 P1 C3 C4 141.9(2)
C9 P1 C3 C8 -44.2(3)
C9 P1 C15 C16 127.2(2)
C9 C10 C11 C12 1.3(4)
C10 C9 C14 C13 -0.3(4)
C10 C11 C12 C13 -0.7(4)
C11 C12 C13 C14 -0.4(5)
C12 C13 C14 C9 0.9(5)
C14 C9 C10 C11 -0.8(4)
C15 P1 C3 C4 30.5(2)
C15 P1 C3 C8 -155.6(2)
C15 P1 C9 C10 22.6(2)
C15 P1 C9 C14 -157.4(2)
C16 P2 C17 C18 167.7(2)
C16 P2 C17 C22 -11.6(2)
C16 P2 C23 C24 167.7(2)
C16 P2 C23 C28 -14.2(2)
C17 P2 C16 C15 -126.5(2)
C17 P2 C23 C24 56.2(2)
C17 P2 C23 C28 -125.7(2)
C17 C18 C19 C20 -0.4(4)
C18 C17 C22 C21 2.1(4)
C18 C19 C20 C21 0.9(4)
C19 C20 C21 C22 0.2(4)
C20 C21 C22 C17 -1.7(4)
C22 C17 C18 C19 -1.1(4)
C23 P2 C16 C15 123.0(2)
C23 P2 C17 C18 -81.3(2)
C23 P2 C17 C22 99.4(2)
C23 C24 C25 C26 -0.4(5)
C24 C23 C28 C27 0.0(4)
C24 C25 C26 C27 0.7(5)
C25 C26 C27 C28 -0.7(4)
C26 C27 C28 C23 0.3(4)
C28 C23 C24 C25 0.0(4)
C29 C30 C31 S2 58.0(3)
C32 P3 C38 C39 -32.9(4)
C32 P3 C38 C43 156.9(3)
C32 P3 C44 N1 87.24(18)
C32 P3 C38A C39A -36.1(4)
C32 P3 C38A C43A 155.1(4)
C32 C33 C34 C35 0.2(4)
C33 C32 C37 C36 0.6(4)
C33 C34 C35 C36 0.1(4)
C34 C35 C36 C37 -0.1(4)
C35 C36 C37 C32 -0.3(4)
C37 C32 C33 C34 -0.6(4)
C38 P3 C32 C33 120.1(3)
C38 P3 C32 C37 -59.6(3)
C38 P3 C44 N1 -158.4(3)
C38 C39 C40 C41 0.0
C39 C38 C43 C42 0.0
C39 C40 C41 C42 0.0
C40 C41 C42 C43 0.0
C41 C42 C43 C38 0.0
C43 C38 C39 C40 0.0
C44 P3 C32 C33 -131.3(2)
C44 P3 C32 C37 48.9(2)
C44 P3 C38 C39 -143.0(3)
C44 P3 C38 C43 46.8(4)
C44 P3 C38A C39A -144.4(3)
C44 P3 C38A C43A 46.8(5)
C44 N1 C45 P4 -86.9(2)
C44 N1 C46 C47 6.0(4)
C44 N1 C46 C51 -174.2(2)
C45 P4 C52 C53 102.6(2)
C45 P4 C52 C57 -71.5(2)
C45 P4 C58 C59 131.1(2)
C45 P4 C58 C63 -53.7(2)
C45 N1 C44 P3 83.9(2)
C45 N1 C46 C47 165.7(2)
C45 N1 C46 C51 -14.5(3)
C46 N1 C44 P3 -114.8(2)
C46 N1 C45 P4 111.4(2)
C46 C47 C48 C49 -0.3(4)
C47 C46 C51 C50 -1.5(4)
C47 C48 C49 C50 -0.9(4)
C48 C49 C50 C51 0.8(4)
C49 C50 C51 C46 0.4(4)
C51 C46 C47 C48 1.5(4)
C52 P4 C45 N1 -74.36(18)
C52 P4 C58 C59 21.6(3)
C52 P4 C58 C63 -163.2(2)
C52 C53 C54 C55 -0.2(4)
C53 C52 C57 C56 1.8(4)
C53 C54 C55 C56 1.6(5)
C54 C55 C56 C57 -1.2(5)
C55 C56 C57 C52 -0.5(4)
C57 C52 C53 C54 -1.4(4)
C58 P4 C45 N1 172.15(16)
C58 P4 C52 C53 -148.1(2)
C58 P4 C52 C57 37.9(2)
C58 C59 C60 C61 -0.5(4)
C59 C58 C63 C62 -0.5(4)
C59 C60 C61 C62 0.0(5)
C60 C61 C62 C63 0.3(5)
C61 C62 C63 C58 0.0(4)
C63 C58 C59 C60 0.8(4)
C38A P3 C32 C33 116.3(4)
C38A P3 C32 C37 -63.5(4)
C38A P3 C44 N1 -168.5(3)
C38A C39A C40A C41A 0.0
C39A C38A C43A C42A 0.0
C39A C40A C41A C42A 0.0
C40A C41A C42A C43A 0.0
C41A C42A C43A C38A 0.0
C43A C38A C39A C40A 0.0
